data_1542348
loop_
_publ_author_name
'Yuan, Kang'
'Suzuki, Naoya'
'Mellerup, Soren K.'
'Wang, Xiang'
'Yamaguchi, Shigehiro'
'Wang, Suning'

_publ_section_title
;
 Pyridyl Directed Catalyst-Free trans-Hydroboration of Internal Alkynes.
;
_journal_issue 4
_journal_name_full 'Organic letters'
_journal_page_first 720
_journal_page_last 723
_journal_paper_doi 10.1021/acs.orglett.5b03698
_journal_volume 18
_journal_year 2016
_chemical_formula_sum 'C25 H28 B Fe N'
_chemical_formula_weight 409.14
_chemical_name_systematic
; 
 ? 
;
_space_group_IT_number 14
_symmetry_cell_setting monoclinic
_symmetry_space_group_name_Hall '-P 2ybc'
_symmetry_space_group_name_H-M 'P 1 21/c 1'
_atom_sites_solution_hydrogens geom
_atom_sites_solution_primary direct
_atom_sites_solution_secondary difmap
_audit_creation_method SHELXL-97
_cell_angle_alpha 90.00
_cell_angle_beta 103.949(3)
_cell_angle_gamma 90.00
_cell_formula_units_Z 8
_cell_length_a 17.9223(7)
_cell_length_b 15.0483(5)
_cell_length_c 14.7492(6)
_cell_measurement_reflns_used 3594
_cell_measurement_temperature 180(2)
_cell_measurement_theta_max 23.13
_cell_measurement_theta_min 2.46
_cell_volume 3860.6(3)
_computing_cell_refinement 'Bruker SAINT'
_computing_data_collection 'Bruker APEX2'
_computing_data_reduction 'Bruker SAINT'
_computing_molecular_graphics 'Bruker SHELXTL'
_computing_publication_material 'Bruker SHELXTL'
_computing_structure_refinement 'SHELXL-97 (Sheldrick, 1997)'
_computing_structure_solution 'SHELXS-97 (Sheldrick, 1990)'
_diffrn_ambient_temperature 180(2)
_diffrn_measured_fraction_theta_full 0.997
_diffrn_measured_fraction_theta_max 0.997
_diffrn_measurement_device_type 'Bruker APEX-II CCD'
_diffrn_measurement_method '\f and \w scans'
_diffrn_radiation_monochromator graphite
_diffrn_radiation_source 'fine-focus sealed tube'
_diffrn_radiation_type MoK\a
_diffrn_radiation_wavelength 0.71073
_diffrn_reflns_av_R_equivalents 0.0926
_diffrn_reflns_av_sigmaI/netI 0.0950
_diffrn_reflns_limit_h_max 17
_diffrn_reflns_limit_h_min -22
_diffrn_reflns_limit_k_max 19
_diffrn_reflns_limit_k_min -19
_diffrn_reflns_limit_l_max 18
_diffrn_reflns_limit_l_min -18
_diffrn_reflns_number 34211
_diffrn_reflns_theta_full 27.16
_diffrn_reflns_theta_max 27.16
_diffrn_reflns_theta_min 1.79
_diffrn_standards_number 0
_exptl_absorpt_coefficient_mu 0.792
_exptl_absorpt_correction_T_max 0.8577
_exptl_absorpt_correction_T_min 0.7971
_exptl_absorpt_correction_type multi-scan
_exptl_crystal_colour red
_exptl_crystal_density_diffrn 1.408
_exptl_crystal_density_method 'not measured'
_exptl_crystal_description block
_exptl_crystal_F_000 1728
_exptl_crystal_size_max 0.30
_exptl_crystal_size_mid 0.25
_exptl_crystal_size_min 0.20
_refine_diff_density_max 0.675
_refine_diff_density_min -0.428
_refine_diff_density_rms 0.089
_refine_ls_extinction_method none
_refine_ls_goodness_of_fit_ref 0.991
_refine_ls_hydrogen_treatment constr
_refine_ls_matrix_type full
_refine_ls_number_parameters 505
_refine_ls_number_reflns 8535
_refine_ls_number_restraints 0
_refine_ls_restrained_S_all 0.991
_refine_ls_R_factor_all 0.1103
_refine_ls_R_factor_gt 0.0531
_refine_ls_shift/su_max 0.001
_refine_ls_shift/su_mean 0.000
_refine_ls_structure_factor_coef Fsqd
_refine_ls_weighting_details 'calc w=1/[\s^2^(Fo^2^)+(0.0657P)^2^+0.0000P] where P=(Fo^2^+2Fc^2^)/3'
_refine_ls_weighting_scheme calc
_refine_ls_wR_factor_gt 0.1165
_refine_ls_wR_factor_ref 0.1432
_reflns_number_gt 5150
_reflns_number_total 8535
_reflns_threshold_expression >2sigma(I)
_cod_data_source_file ol5b03698_si_002.cif
_cod_data_source_block ky27
_cod_depositor_comments
;
The following automatic conversions were performed:

'_symmetry_cell_setting' value 'Monoclinic' changed to 'monoclinic'
according to
/usr/data/users/saulius/crontab/automatic-downloads/rss-feeds/ACS/lib/dictionaries/cif_core.dic
dictionary named 'cif_core.dic' version 2.4.2 from 2011-04-26.

Automatic conversion script
Id: cif_fix_values 4268 2015-11-12 08:31:59Z antanas 

 Adding full bibliography for 1542347--1542351.cif.
;
_cod_original_sg_symbol_H-M P2(1)/c
_cod_database_code 1542348

loop_
_symmetry_equiv_pos_as_xyz
'x, y, z'
'-x, y+1/2, -z+1/2'
'-x, -y, -z'
'x, -y-1/2, z-1/2'

loop_
_atom_site_label
_atom_site_type_symbol
_atom_site_fract_x
_atom_site_fract_y
_atom_site_fract_z
_atom_site_U_iso_or_equiv
_atom_site_adp_type
_atom_site_occupancy
_atom_site_symmetry_multiplicity
_atom_site_calc_flag
_atom_site_refinement_flags
Fe1 Fe 0.37718(3) 0.28936(3) 1.05773(3) 0.02217(14) Uani 1 1 d .
Fe2 Fe 0.14979(3) 0.03944(3) 0.72259(3) 0.02289(14) Uani 1 1 d .
N1 N 0.55417(17) 0.10122(18) 0.87461(18) 0.0224(6) Uani 1 1 d .
N2 N -0.04266(16) -0.14709(18) 0.89087(18) 0.0215(6) Uani 1 1 d .
C1 C 0.2941(3) 0.3050(3) 0.9385(3) 0.0435(11) Uani 1 1 d .
H5 H 0.2650 0.2584 0.9035 0.052 Uiso 1 1 calc R
C2 C 0.2738(2) 0.3522(3) 1.0116(3) 0.0372(10) Uani 1 1 d .
H1 H 0.2290 0.3434 1.0341 0.045 Uiso 1 1 calc R
C3 C 0.3322(2) 0.4149(3) 1.0451(3) 0.0376(10) Uani 1 1 d .
H2 H 0.3338 0.4557 1.0947 0.045 Uiso 1 1 calc R
C4 C 0.3880(2) 0.4068(3) 0.9922(3) 0.0385(10) Uani 1 1 d .
H4 H 0.4335 0.4413 0.9997 0.046 Uiso 1 1 calc R
C5 C 0.3637(3) 0.3378(3) 0.9259(3) 0.0403(11) Uani 1 1 d .
H3 H 0.3901 0.3176 0.8811 0.048 Uiso 1 1 calc R
C6 C 0.4562(2) 0.1884(2) 1.0704(2) 0.0220(8) Uani 1 1 d .
C7 C 0.49089(19) 0.1539(2) 0.9951(2) 0.0187(7) Uani 1 1 d .
C8 C 0.6512(2) 0.1516(2) 1.0348(2) 0.0228(8) Uani 1 1 d .
H6 H 0.6478 0.0900 1.0590 0.027 Uiso 1 1 calc R
C9 C 0.6623(2) 0.2166(3) 1.1179(2) 0.0320(9) Uani 1 1 d .
H18 H 0.6224 0.2045 1.1524 0.038 Uiso 1 1 calc R
H19 H 0.7130 0.2052 1.1609 0.038 Uiso 1 1 calc R
C10 C 0.6578(2) 0.3149(3) 1.0896(3) 0.0363(10) Uani 1 1 d .
H7 H 0.6516 0.3508 1.1435 0.044 Uiso 1 1 calc R
H8 H 0.7074 0.3320 1.0761 0.044 Uiso 1 1 calc R
C11 C 0.5931(2) 0.3390(2) 1.0049(3) 0.0319(9) Uani 1 1 d .
H17 H 0.6039 0.3985 0.9823 0.038 Uiso 1 1 calc R
H9 H 0.5445 0.3433 1.0253 0.038 Uiso 1 1 calc R
C12 C 0.5814(2) 0.2736(2) 0.9232(2) 0.0239(8) Uani 1 1 d .
H10 H 0.5331 0.2904 0.8764 0.029 Uiso 1 1 calc R
C13 C 0.6485(2) 0.2788(2) 0.8751(2) 0.0318(9) Uani 1 1 d .
H15 H 0.6333 0.2475 0.8144 0.038 Uiso 1 1 calc R
H16 H 0.6571 0.3419 0.8618 0.038 Uiso 1 1 calc R
C14 C 0.7248(2) 0.2394(3) 0.9307(3) 0.0338(9) Uani 1 1 d .
H13 H 0.7524 0.2858 0.9735 0.041 Uiso 1 1 calc R
H14 H 0.7566 0.2249 0.8863 0.041 Uiso 1 1 calc R
C15 C 0.7195(2) 0.1553(2) 0.9891(2) 0.0301(9) Uani 1 1 d .
H11 H 0.7169 0.1027 0.9481 0.036 Uiso 1 1 calc R
H12 H 0.7675 0.1504 1.0389 0.036 Uiso 1 1 calc R
C16 C 0.5950(2) 0.0804(2) 0.8121(2) 0.0295(9) Uani 1 1 d .
H24 H 0.6421 0.1105 0.8150 0.035 Uiso 1 1 calc R
C17 C 0.5709(2) 0.0172(2) 0.7441(2) 0.0330(9) Uani 1 1 d .
H23 H 0.6009 0.0043 0.7007 0.040 Uiso 1 1 calc R
C18 C 0.5030(2) -0.0275(3) 0.7394(2) 0.0353(10) Uani 1 1 d .
H22 H 0.4856 -0.0712 0.6926 0.042 Uiso 1 1 calc R
C19 C 0.4608(2) -0.0081(2) 0.8030(2) 0.0300(9) Uani 1 1 d .
H20 H 0.4141 -0.0387 0.8011 0.036 Uiso 1 1 calc R
C20 C 0.4872(2) 0.0572(2) 0.8706(2) 0.0230(8) Uani 1 1 d .
C21 C 0.4509(2) 0.0885(2) 0.9408(2) 0.0253(8) Uani 1 1 d .
H21 H 0.4034 0.0658 0.9488 0.030 Uiso 1 1 calc R
C22 C 0.3840(2) 0.1572(2) 1.0857(2) 0.0265(8) Uani 1 1 d .
H28 H 0.3524 0.1127 1.0498 0.032 Uiso 1 1 calc R
C23 C 0.3675(2) 0.2032(2) 1.1624(2) 0.0292(9) Uani 1 1 d .
H27 H 0.3238 0.1946 1.1873 0.035 Uiso 1 1 calc R
C24 C 0.4278(2) 0.2639(2) 1.1950(2) 0.0298(9) Uani 1 1 d .
H26 H 0.4314 0.3038 1.2458 0.036 Uiso 1 1 calc R
C25 C 0.4819(2) 0.2558(2) 1.1401(2) 0.0242(8) Uani 1 1 d .
H25 H 0.5279 0.2895 1.1478 0.029 Uiso 1 1 calc R
C26 C 0.1571(2) -0.0459(3) 0.6171(2) 0.0335(9) Uani 1 1 d .
H51 H 0.2010 -0.0560 0.5931 0.040 Uiso 1 1 calc R
C27 C 0.0994(2) 0.0178(2) 0.5844(2) 0.0292(9) Uani 1 1 d .
H50 H 0.0976 0.0580 0.5342 0.035 Uiso 1 1 calc R
C28 C 0.0445(2) 0.0119(2) 0.6388(2) 0.0250(8) Uani 1 1 d .
H29 H -0.0001 0.0479 0.6314 0.030 Uiso 1 1 calc R
C29 C 0.0670(2) -0.0574(2) 0.7074(2) 0.0226(8) Uani 1 1 d .
C30 C 0.0287(2) -0.0919(2) 0.7795(2) 0.0215(8) Uani 1 1 d .
C31 C 0.0654(2) -0.1589(2) 0.8341(2) 0.0274(8) Uani 1 1 d .
H48 H 0.1133 -0.1825 0.8289 0.033 Uiso 1 1 calc R
C32 C 0.0252(2) -0.1904(2) 0.8998(2) 0.0248(8) Uani 1 1 d .
C33 C -0.0587(2) 0.0272(2) 0.8563(2) 0.0242(8) Uani 1 1 d .
H43 H -0.0107 0.0375 0.9061 0.029 Uiso 1 1 calc R
C34 C -0.0638(2) 0.0994(2) 0.7816(2) 0.0276(8) Uani 1 1 d .
H30 H -0.0700 0.1578 0.8097 0.033 Uiso 1 1 calc R
H42 H -0.0148 0.1007 0.7618 0.033 Uiso 1 1 calc R
C35 C -0.1301(2) 0.0862(2) 0.6950(2) 0.0327(9) Uani 1 1 d .
H40 H -0.1786 0.1039 0.7109 0.039 Uiso 1 1 calc R
H41 H -0.1222 0.1267 0.6453 0.039 Uiso 1 1 calc R
C36 C -0.1393(2) -0.0085(3) 0.6562(2) 0.0295(9) Uani 1 1 d .
H39 H -0.0999 -0.0188 0.6206 0.035 Uiso 1 1 calc R
H38 H -0.1903 -0.0135 0.6119 0.035 Uiso 1 1 calc R
C37 C -0.1323(2) -0.0815(2) 0.7300(2) 0.0239(8) Uani 1 1 d .
H37 H -0.1312 -0.1403 0.6988 0.029 Uiso 1 1 calc R
C38 C -0.2018(2) -0.0800(2) 0.7734(2) 0.0268(8) Uani 1 1 d .
H36 H -0.2026 -0.1364 0.8076 0.032 Uiso 1 1 calc R
H35 H -0.2490 -0.0782 0.7221 0.032 Uiso 1 1 calc R
C39 C -0.2051(2) -0.0025(3) 0.8407(3) 0.0331(9) Uani 1 1 d .
H34 H -0.2373 -0.0213 0.8831 0.040 Uiso 1 1 calc R
H31 H -0.2317 0.0479 0.8033 0.040 Uiso 1 1 calc R
C40 C -0.1275(2) 0.0322(2) 0.9015(2) 0.0278(8) Uani 1 1 d .
H33 H -0.1344 0.0949 0.9181 0.033 Uiso 1 1 calc R
H32 H -0.1148 -0.0024 0.9603 0.033 Uiso 1 1 calc R
C41 C -0.0886(2) -0.1704(2) 0.9467(2) 0.0295(9) Uani 1 1 d .
H44 H -0.1361 -0.1401 0.9401 0.035 Uiso 1 1 calc R
C42 C -0.0696(2) -0.2364(2) 1.0130(2) 0.0319(9) Uani 1 1 d .
H45 H -0.1040 -0.2521 1.0504 0.038 Uiso 1 1 calc R
C43 C 0.0003(2) -0.2795(2) 1.0244(2) 0.0343(9) Uani 1 1 d .
H47 H 0.0149 -0.3245 1.0704 0.041 Uiso 1 1 calc R
C44 C 0.0483(2) -0.2562(3) 0.9679(2) 0.0320(9) Uani 1 1 d .
H46 H 0.0967 -0.2846 0.9752 0.038 Uiso 1 1 calc R
C45 C 0.1381(2) -0.0923(2) 0.6923(2) 0.0278(8) Uani 1 1 d .
H49 H 0.1674 -0.1390 0.7271 0.033 Uiso 1 1 calc R
C46 C 0.1572(2) 0.0943(3) 0.8501(2) 0.0330(9) Uani 1 1 d .
H56 H 0.1260 0.0785 0.8913 0.040 Uiso 1 1 calc R
C47 C 0.1409(2) 0.1614(2) 0.7807(3) 0.0331(9) Uani 1 1 d .
H55 H 0.0973 0.1994 0.7676 0.040 Uiso 1 1 calc R
C48 C 0.2013(2) 0.1613(3) 0.7348(3) 0.0368(10) Uani 1 1 d .
H52 H 0.2051 0.1993 0.6847 0.044 Uiso 1 1 calc R
C49 C 0.2551(2) 0.0959(3) 0.7752(3) 0.0421(11) Uani 1 1 d .
H54 H 0.3013 0.0816 0.7575 0.051 Uiso 1 1 calc R
C50 C 0.2274(3) 0.0553(3) 0.8472(3) 0.0408(11) Uani 1 1 d .
H53 H 0.2525 0.0092 0.8870 0.049 Uiso 1 1 calc R
B1 B 0.5702(2) 0.1743(3) 0.9608(2) 0.0210(9) Uani 1 1 d .
B2 B -0.0517(2) -0.0695(3) 0.8094(3) 0.0228(9) Uani 1 1 d .

loop_
_atom_site_aniso_label
_atom_site_aniso_U_11
_atom_site_aniso_U_22
_atom_site_aniso_U_33
_atom_site_aniso_U_23
_atom_site_aniso_U_13
_atom_site_aniso_U_12
Fe1 0.0247(3) 0.0205(3) 0.0206(2) 0.0004(2) 0.0041(2) 0.0025(2)
Fe2 0.0260(3) 0.0212(3) 0.0214(2) -0.0017(2) 0.0056(2) -0.0020(2)
N1 0.0273(18) 0.0183(15) 0.0206(14) -0.0005(11) 0.0040(12) 0.0022(13)
N2 0.0235(18) 0.0195(15) 0.0208(13) -0.0003(11) 0.0045(12) -0.0011(13)
C1 0.048(3) 0.039(3) 0.033(2) 0.0052(18) -0.0096(19) 0.009(2)
C2 0.026(2) 0.044(3) 0.041(2) 0.0089(19) 0.0064(18) 0.012(2)
C3 0.043(3) 0.030(2) 0.039(2) 0.0014(17) 0.0086(19) 0.014(2)
C4 0.041(3) 0.026(2) 0.049(2) 0.0137(18) 0.014(2) 0.0069(19)
C5 0.052(3) 0.040(3) 0.030(2) 0.0093(17) 0.0134(19) 0.020(2)
C6 0.024(2) 0.0208(19) 0.0214(16) 0.0027(13) 0.0049(14) 0.0036(15)
C7 0.021(2) 0.0120(17) 0.0216(16) 0.0032(12) 0.0026(14) 0.0029(14)
C8 0.027(2) 0.0202(19) 0.0223(16) 0.0004(13) 0.0076(14) 0.0034(16)
C9 0.028(2) 0.047(3) 0.0189(16) -0.0053(16) 0.0017(15) 0.0064(19)
C10 0.033(3) 0.038(2) 0.039(2) -0.0201(17) 0.0094(18) -0.0077(19)
C11 0.036(2) 0.021(2) 0.041(2) -0.0048(16) 0.0129(18) -0.0024(17)
C12 0.025(2) 0.022(2) 0.0235(17) 0.0013(13) 0.0028(14) -0.0004(16)
C13 0.038(3) 0.026(2) 0.0323(19) 0.0018(16) 0.0106(17) -0.0063(18)
C14 0.031(2) 0.038(2) 0.037(2) -0.0027(17) 0.0172(18) -0.0019(19)
C15 0.027(2) 0.033(2) 0.0294(19) -0.0052(16) 0.0046(16) 0.0058(18)
C16 0.031(2) 0.030(2) 0.0281(18) -0.0034(15) 0.0095(16) 0.0025(18)
C17 0.047(3) 0.030(2) 0.0250(18) -0.0067(15) 0.0133(17) 0.0018(19)
C18 0.048(3) 0.024(2) 0.0293(19) -0.0062(15) 0.0014(18) 0.0061(19)
C19 0.034(2) 0.025(2) 0.0266(18) -0.0036(15) -0.0005(16) -0.0036(17)
C20 0.027(2) 0.0167(18) 0.0227(17) 0.0001(13) 0.0002(14) 0.0031(15)
C21 0.026(2) 0.021(2) 0.0294(18) -0.0005(14) 0.0077(15) -0.0002(16)
C22 0.030(2) 0.021(2) 0.0286(18) 0.0036(14) 0.0064(16) 0.0023(16)
C23 0.030(2) 0.032(2) 0.0279(18) 0.0080(16) 0.0120(16) 0.0042(18)
C24 0.032(2) 0.033(2) 0.0228(17) -0.0011(15) 0.0037(16) 0.0048(18)
C25 0.020(2) 0.028(2) 0.0235(17) -0.0020(14) 0.0041(14) 0.0015(16)
C26 0.039(3) 0.034(2) 0.0315(19) -0.0113(17) 0.0162(17) -0.0061(19)
C27 0.036(2) 0.034(2) 0.0189(16) -0.0031(14) 0.0082(16) -0.0036(18)
C28 0.029(2) 0.025(2) 0.0216(17) -0.0010(14) 0.0057(15) -0.0028(16)
C29 0.025(2) 0.0204(19) 0.0220(16) -0.0052(13) 0.0040(14) -0.0025(15)
C30 0.025(2) 0.0196(19) 0.0194(15) -0.0042(13) 0.0044(14) -0.0048(15)
C31 0.025(2) 0.028(2) 0.0294(18) -0.0008(15) 0.0077(16) 0.0024(17)
C32 0.029(2) 0.0210(19) 0.0220(17) -0.0020(13) 0.0017(15) -0.0019(16)
C33 0.024(2) 0.025(2) 0.0228(16) -0.0020(14) 0.0031(14) -0.0014(16)
C34 0.033(2) 0.0205(19) 0.0298(18) -0.0030(14) 0.0090(16) -0.0037(17)
C35 0.030(2) 0.032(2) 0.035(2) 0.0107(16) 0.0051(17) 0.0029(18)
C36 0.023(2) 0.040(2) 0.0232(17) 0.0015(15) 0.0001(15) -0.0044(17)
C37 0.029(2) 0.0217(19) 0.0220(16) -0.0065(14) 0.0086(15) -0.0055(16)
C38 0.021(2) 0.027(2) 0.0312(19) -0.0024(15) 0.0038(15) -0.0056(16)
C39 0.027(2) 0.033(2) 0.042(2) -0.0056(17) 0.0130(18) 0.0025(18)
C40 0.036(2) 0.023(2) 0.0261(17) -0.0039(15) 0.0114(16) 0.0020(17)
C41 0.030(2) 0.028(2) 0.0310(19) 0.0003(15) 0.0087(16) -0.0014(17)
C42 0.042(3) 0.028(2) 0.0274(18) 0.0028(15) 0.0120(17) -0.0030(19)
C43 0.051(3) 0.027(2) 0.0253(18) 0.0043(15) 0.0086(17) -0.001(2)
C44 0.035(3) 0.032(2) 0.0269(18) 0.0023(16) 0.0024(17) 0.0088(18)
C45 0.031(2) 0.021(2) 0.0337(19) -0.0075(15) 0.0113(16) 0.0006(17)
C46 0.043(3) 0.033(2) 0.0241(18) -0.0067(15) 0.0113(17) -0.0117(19)
C47 0.035(3) 0.024(2) 0.038(2) -0.0069(16) 0.0033(18) 0.0002(18)
C48 0.047(3) 0.028(2) 0.035(2) -0.0029(16) 0.0097(19) -0.015(2)
C49 0.028(3) 0.046(3) 0.053(3) -0.014(2) 0.011(2) -0.009(2)
C50 0.044(3) 0.035(2) 0.033(2) -0.0008(17) -0.0099(19) -0.001(2)
B1 0.024(2) 0.020(2) 0.0173(18) -0.0010(14) 0.0029(16) 0.0019(18)
B2 0.028(3) 0.019(2) 0.0225(19) 0.0000(15) 0.0086(17) -0.0007(18)

loop_
_atom_type_symbol
_atom_type_description
_atom_type_scat_dispersion_real
_atom_type_scat_dispersion_imag
_atom_type_scat_source
C C 0.0033 0.0016 'International Tables Vol C Tables 4.2.6.8 and 6.1.1.4'
H H 0.0000 0.0000 'International Tables Vol C Tables 4.2.6.8 and 6.1.1.4'
N N 0.0061 0.0033 'International Tables Vol C Tables 4.2.6.8 and 6.1.1.4'
B B 0.0013 0.0007 'International Tables Vol C Tables 4.2.6.8 and 6.1.1.4'
Fe Fe 0.3463 0.8444 'International Tables Vol C Tables 4.2.6.8 and 6.1.1.4'

loop_
_geom_angle_atom_site_label_1
_geom_angle_atom_site_label_2
_geom_angle_atom_site_label_3
_geom_angle
C1 Fe1 C22 106.64(17)
C1 Fe1 C5 40.19(16)
C22 Fe1 C5 122.18(15)
C1 Fe1 C25 157.65(16)
C22 Fe1 C25 68.57(15)
C5 Fe1 C25 122.53(16)
C1 Fe1 C3 67.78(17)
C22 Fe1 C3 158.02(16)
C5 Fe1 C3 68.20(16)
C25 Fe1 C3 124.70(16)
C1 Fe1 C2 40.51(16)
C22 Fe1 C2 121.77(16)
C5 Fe1 C2 68.11(16)
C25 Fe1 C2 160.58(15)
C3 Fe1 C2 40.23(16)
C1 Fe1 C24 159.86(17)
C22 Fe1 C24 67.95(14)
C5 Fe1 C24 159.20(17)
C25 Fe1 C24 40.45(13)
C3 Fe1 C24 109.53(15)
C2 Fe1 C24 124.46(15)
C1 Fe1 C4 67.86(18)
C22 Fe1 C4 159.23(15)
C5 Fe1 C4 40.77(16)
C25 Fe1 C4 108.44(16)
C3 Fe1 C4 40.44(15)
C2 Fe1 C4 67.96(17)
C24 Fe1 C4 124.00(16)
C1 Fe1 C6 120.78(15)
C22 Fe1 C6 41.41(13)
C5 Fe1 C6 105.80(14)
C25 Fe1 C6 41.16(13)
C3 Fe1 C6 159.97(16)
C2 Fe1 C6 157.16(16)
C24 Fe1 C6 68.90(13)
C4 Fe1 C6 122.70(15)
C1 Fe1 C23 123.22(18)
C22 Fe1 C23 40.59(13)
C5 Fe1 C23 158.63(17)
C25 Fe1 C23 68.22(15)
C3 Fe1 C23 123.27(15)
C2 Fe1 C23 107.94(16)
C24 Fe1 C23 40.17(14)
C4 Fe1 C23 159.16(16)
C6 Fe1 C23 69.27(14)
C46 Fe2 C45 125.51(15)
C46 Fe2 C28 119.37(15)
C45 Fe2 C28 68.64(15)
C46 Fe2 C50 40.26(16)
C45 Fe2 C50 108.98(16)
C28 Fe2 C50 154.90(16)
C46 Fe2 C48 68.01(15)
C45 Fe2 C48 156.40(16)
C28 Fe2 C48 124.79(16)
C50 Fe2 C48 67.55(16)
C46 Fe2 C49 68.32(16)
C45 Fe2 C49 121.72(17)
C28 Fe2 C49 162.16(16)
C50 Fe2 C49 40.54(16)
C48 Fe2 C49 40.25(16)
C46 Fe2 C26 163.46(16)
C45 Fe2 C26 40.79(14)
C28 Fe2 C26 68.27(15)
C50 Fe2 C26 127.28(17)
C48 Fe2 C26 121.34(15)
C49 Fe2 C26 109.09(16)
C46 Fe2 C27 154.52(16)
C45 Fe2 C27 68.19(15)
C28 Fe2 C27 40.57(13)
C50 Fe2 C27 163.71(17)
C48 Fe2 C27 108.20(15)
C49 Fe2 C27 126.12(16)
C26 Fe2 C27 40.20(15)
C46 Fe2 C47 40.68(14)
C45 Fe2 C47 162.17(15)
C28 Fe2 C47 106.45(15)
C50 Fe2 C47 67.76(16)
C48 Fe2 C47 40.29(15)
C49 Fe2 C47 68.06(17)
C26 Fe2 C47 155.02(15)
C27 Fe2 C47 119.97(15)
C46 Fe2 C29 105.92(14)
C45 Fe2 C29 41.39(13)
C28 Fe2 C29 41.28(13)
C50 Fe2 C29 120.09(15)
C48 Fe2 C29 161.24(16)
C49 Fe2 C29 155.93(16)
C26 Fe2 C29 69.43(14)
C27 Fe2 C29 69.18(14)
C47 Fe2 C29 123.70(15)
C16 N1 C20 118.5(3)
C16 N1 B1 131.3(3)
C20 N1 B1 110.2(3)
C41 N2 C32 118.8(3)
C41 N2 B2 131.5(3)
C32 N2 B2 109.7(3)
C5 C1 C2 109.1(4)
C5 C1 Fe1 70.3(2)
C2 C1 Fe1 70.5(2)
C5 C1 H5 125.4
C2 C1 H5 125.4
Fe1 C1 H5 125.4
C3 C2 C1 107.4(4)
C3 C2 Fe1 69.9(2)
C1 C2 Fe1 69.0(2)
C3 C2 H1 126.3
C1 C2 H1 126.3
Fe1 C2 H1 126.4
C2 C3 C4 108.3(4)
C2 C3 Fe1 69.9(2)
C4 C3 Fe1 69.8(2)
C2 C3 H2 125.8
C4 C3 H2 125.8
Fe1 C3 H2 126.0
C3 C4 C5 107.6(4)
C3 C4 Fe1 69.7(2)
C5 C4 Fe1 69.2(2)
C3 C4 H4 126.2
C5 C4 H4 126.2
Fe1 C4 H4 126.4
C1 C5 C4 107.6(4)
C1 C5 Fe1 69.5(2)
C4 C5 Fe1 70.0(2)
C1 C5 H3 126.2
C4 C5 H3 126.2
Fe1 C5 H3 125.8
C25 C6 C22 105.3(3)
C25 C6 C7 131.1(3)
C22 C6 C7 123.6(3)
C25 C6 Fe1 68.81(19)
C22 C6 Fe1 68.34(19)
C7 C6 Fe1 126.2(2)
C21 C7 C6 115.8(3)
C21 C7 B1 109.0(3)
C6 C7 B1 135.2(3)
C15 C8 C9 111.2(3)
C15 C8 B1 112.0(3)
C9 C8 B1 108.8(3)
C15 C8 H6 108.2
C9 C8 H6 108.2
B1 C8 H6 108.2
C10 C9 C8 114.0(3)
C10 C9 H18 108.8
C8 C9 H18 108.8
C10 C9 H19 108.8
C8 C9 H19 108.8
H18 C9 H19 107.6
C11 C10 C9 115.5(3)
C11 C10 H7 108.4
C9 C10 H7 108.4
C11 C10 H8 108.4
C9 C10 H8 108.4
H7 C10 H8 107.5
C10 C11 C12 115.0(3)
C10 C11 H17 108.5
C12 C11 H17 108.5
C10 C11 H9 108.5
C12 C11 H9 108.5
H17 C11 H9 107.5
C11 C12 C13 110.8(3)
C11 C12 B1 109.1(3)
C13 C12 B1 112.3(3)
C11 C12 H10 108.2
C13 C12 H10 108.2
B1 C12 H10 108.2
C14 C13 C12 115.4(3)
C14 C13 H15 108.4
C12 C13 H15 108.4
C14 C13 H16 108.4
C12 C13 H16 108.4
H15 C13 H16 107.5
C13 C14 C15 116.6(3)
C13 C14 H13 108.1
C15 C14 H13 108.1
C13 C14 H14 108.1
C15 C14 H14 108.1
H13 C14 H14 107.3
C8 C15 C14 115.9(3)
C8 C15 H11 108.3
C14 C15 H11 108.3
C8 C15 H12 108.3
C14 C15 H12 108.3
H11 C15 H12 107.4
N1 C16 C17 122.3(4)
N1 C16 H24 118.9
C17 C16 H24 118.9
C16 C17 C18 119.6(4)
C16 C17 H23 120.2
C18 C17 H23 120.2
C19 C18 C17 119.2(3)
C19 C18 H22 120.4
C17 C18 H22 120.4
C18 C19 C20 119.4(4)
C18 C19 H20 120.3
C20 C19 H20 120.3
N1 C20 C19 121.1(3)
N1 C20 C21 111.0(3)
C19 C20 C21 127.9(4)
C7 C21 C20 113.5(3)
C7 C21 H21 123.3
C20 C21 H21 123.3
C23 C22 C6 109.5(3)
C23 C22 Fe1 70.7(2)
C6 C22 Fe1 70.24(19)
C23 C22 H28 125.3
C6 C22 H28 125.3
Fe1 C22 H28 125.4
C24 C23 C22 107.4(3)
C24 C23 Fe1 69.5(2)
C22 C23 Fe1 68.68(19)
C24 C23 H27 126.3
C22 C23 H27 126.3
Fe1 C23 H27 127.0
C23 C24 C25 109.0(3)
C23 C24 Fe1 70.3(2)
C25 C24 Fe1 69.48(19)
C23 C24 H26 125.5
C25 C24 H26 125.5
Fe1 C24 H26 126.3
C24 C25 C6 108.9(3)
C24 C25 Fe1 70.1(2)
C6 C25 Fe1 70.03(19)
C24 C25 H25 125.5
C6 C25 H25 125.5
Fe1 C25 H25 125.9
C27 C26 C45 107.9(3)
C27 C26 Fe2 69.9(2)
C45 C26 Fe2 69.10(19)
C27 C26 H51 126.0
C45 C26 H51 126.0
Fe2 C26 H51 126.5
C26 C27 C28 108.5(3)
C26 C27 Fe2 69.9(2)
C28 C27 Fe2 69.17(19)
C26 C27 H50 125.8
C28 C27 H50 125.8
Fe2 C27 H50 126.8
C27 C28 C29 109.2(3)
C27 C28 Fe2 70.3(2)
C29 C28 Fe2 70.1(2)
C27 C28 H29 125.4
C29 C28 H29 125.4
Fe2 C28 H29 125.8
C28 C29 C45 105.3(3)
C28 C29 C30 130.8(3)
C45 C29 C30 123.9(3)
C28 C29 Fe2 68.6(2)
C45 C29 Fe2 68.55(19)
C30 C29 Fe2 127.9(2)
C31 C30 C29 116.2(3)
C31 C30 B2 108.9(3)
C29 C30 B2 134.8(3)
C30 C31 C32 113.6(3)
C30 C31 H48 123.2
C32 C31 H48 123.2
N2 C32 C44 120.8(3)
N2 C32 C31 111.3(3)
C44 C32 C31 127.9(4)
C34 C33 C40 111.2(3)
C34 C33 B2 109.0(3)
C40 C33 B2 112.3(3)
C34 C33 H43 108.1
C40 C33 H43 108.1
B2 C33 H43 108.1
C35 C34 C33 114.0(3)
C35 C34 H30 108.8
C33 C34 H30 108.8
C35 C34 H42 108.8
C33 C34 H42 108.8
H30 C34 H42 107.6
C36 C35 C34 115.1(3)
C36 C35 H40 108.5
C34 C35 H40 108.5
C36 C35 H41 108.5
C34 C35 H41 108.5
H40 C35 H41 107.5
C35 C36 C37 114.8(3)
C35 C36 H39 108.6
C37 C36 H39 108.6
C35 C36 H38 108.6
C37 C36 H38 108.6
H39 C36 H38 107.5
C38 C37 C36 110.5(3)
C38 C37 B2 111.5(3)
C36 C37 B2 109.7(3)
C38 C37 H37 108.4
C36 C37 H37 108.4
B2 C37 H37 108.4
C37 C38 C39 116.2(3)
C37 C38 H36 108.2
C39 C38 H36 108.2
C37 C38 H35 108.2
C39 C38 H35 108.2
H36 C38 H35 107.4
C38 C39 C40 117.3(3)
C38 C39 H34 108.0
C40 C39 H34 108.0
C38 C39 H31 108.0
C40 C39 H31 108.0
H34 C39 H31 107.2
C33 C40 C39 115.7(3)
C33 C40 H33 108.4
C39 C40 H33 108.4
C33 C40 H32 108.4
C39 C40 H32 108.4
H33 C40 H32 107.4
N2 C41 C42 122.7(4)
N2 C41 H44 118.6
C42 C41 H44 118.6
C41 C42 C43 119.0(4)
C41 C42 H45 120.5
C43 C42 H45 120.5
C44 C43 C42 119.0(3)
C44 C43 H47 120.5
C42 C43 H47 120.5
C43 C44 C32 119.6(4)
C43 C44 H46 120.2
C32 C44 H46 120.2
C26 C45 C29 109.1(3)
C26 C45 Fe2 70.1(2)
C29 C45 Fe2 70.06(19)
C26 C45 H49 125.4
C29 C45 H49 125.4
Fe2 C45 H49 126.0
C50 C46 C47 107.9(3)
C50 C46 Fe2 70.1(2)
C47 C46 Fe2 70.4(2)
C50 C46 H56 126.1
C47 C46 H56 126.1
Fe2 C46 H56 125.0
C48 C47 C46 107.3(3)
C48 C47 Fe2 69.6(2)
C46 C47 Fe2 68.9(2)
C48 C47 H55 126.3
C46 C47 H55 126.3
Fe2 C47 H55 126.7
C49 C48 C47 108.9(4)
C49 C48 Fe2 70.0(2)
C47 C48 Fe2 70.1(2)
C49 C48 H52 125.5
C47 C48 H52 125.5
Fe2 C48 H52 126.0
C48 C49 C50 107.0(4)
C48 C49 Fe2 69.8(2)
C50 C49 Fe2 69.3(2)
C48 C49 H54 126.5
C50 C49 H54 126.5
Fe2 C49 H54 126.0
C46 C50 C49 108.9(4)
C46 C50 Fe2 69.7(2)
C49 C50 Fe2 70.1(2)
C46 C50 H53 125.6
C49 C50 H53 125.6
Fe2 C50 H53 126.2
C12 B1 C8 105.0(3)
C12 B1 C7 117.6(3)
C8 B1 C7 116.8(3)
C12 B1 N1 111.2(3)
C8 B1 N1 109.8(3)
C7 B1 N1 96.3(3)
C33 B2 C37 104.9(3)
C33 B2 C30 117.4(3)
C37 B2 C30 117.8(3)
C33 B2 N2 109.0(3)
C37 B2 N2 110.9(3)
C30 B2 N2 96.4(3)

loop_
_geom_bond_atom_site_label_1
_geom_bond_atom_site_label_2
_geom_bond_distance
Fe1 C1 2.025(4)
Fe1 C22 2.029(3)
Fe1 C5 2.036(4)
Fe1 C25 2.038(3)
Fe1 C3 2.045(4)
Fe1 C2 2.045(4)
Fe1 C24 2.046(3)
Fe1 C4 2.046(4)
Fe1 C6 2.055(3)
Fe1 C23 2.056(3)
Fe2 C46 2.028(3)
Fe2 C45 2.032(3)
Fe2 C28 2.033(4)
Fe2 C50 2.034(4)
Fe2 C48 2.042(4)
Fe2 C49 2.044(4)
Fe2 C26 2.046(3)
Fe2 C27 2.047(3)
Fe2 C47 2.048(4)
Fe2 C29 2.053(3)
N1 C16 1.345(4)
N1 C20 1.360(4)
N1 B1 1.653(4)
N2 C41 1.343(4)
N2 C32 1.358(4)
N2 B2 1.655(5)
C1 C5 1.395(6)
C1 C2 1.409(5)
C1 H5 0.9500
C2 C3 1.407(6)
C2 H1 0.9500
C3 C4 1.414(5)
C3 H2 0.9500
C4 C5 1.422(6)
C4 H4 0.9500
C5 H3 0.9500
C6 C25 1.439(5)
C6 C22 1.444(5)
C6 C7 1.492(4)
C7 C21 1.359(4)
C7 B1 1.648(5)
C8 C15 1.535(5)
C8 C9 1.543(4)
C8 B1 1.628(5)
C8 H6 1.0000
C9 C10 1.533(5)
C9 H18 0.9900
C9 H19 0.9900
C10 C11 1.530(5)
C10 H7 0.9900
C10 H8 0.9900
C11 C12 1.532(5)
C11 H17 0.9900
C11 H9 0.9900
C12 C13 1.538(5)
C12 B1 1.623(5)
C12 H10 1.0000
C13 C14 1.534(5)
C13 H15 0.9900
C13 H16 0.9900
C14 C15 1.546(5)
C14 H13 0.9900
C14 H14 0.9900
C15 H11 0.9900
C15 H12 0.9900
C16 C17 1.375(5)
C16 H24 0.9500
C17 C18 1.377(5)
C17 H23 0.9500
C18 C19 1.371(5)
C18 H22 0.9500
C19 C20 1.399(5)
C19 H20 0.9500
C20 C21 1.429(5)
C21 H21 0.9500
C22 C23 1.417(5)
C22 H28 0.9500
C23 C24 1.409(5)
C23 H27 0.9500
C24 C25 1.412(5)
C24 H26 0.9500
C25 H25 0.9500
C26 C27 1.407(5)
C26 C45 1.421(5)
C26 H51 0.9500
C27 C28 1.414(5)
C27 H50 0.9500
C28 C29 1.440(5)
C28 H29 0.9500
C29 C45 1.444(5)
C29 C30 1.492(4)
C30 C31 1.356(5)
C30 B2 1.640(5)
C31 C32 1.421(5)
C31 H48 0.9500
C32 C44 1.400(5)
C33 C34 1.534(5)
C33 C40 1.539(5)
C33 B2 1.629(5)
C33 H43 1.0000
C34 C35 1.533(5)
C34 H30 0.9900
C34 H42 0.9900
C35 C36 1.529(5)
C35 H40 0.9900
C35 H41 0.9900
C36 C37 1.531(5)
C36 H39 0.9900
C36 H38 0.9900
C37 C38 1.531(5)
C37 B2 1.636(5)
C37 H37 1.0000
C38 C39 1.542(5)
C38 H36 0.9900
C38 H35 0.9900
C39 C40 1.552(5)
C39 H34 0.9900
C39 H31 0.9900
C40 H33 0.9900
C40 H32 0.9900
C41 C42 1.379(5)
C41 H44 0.9500
C42 C43 1.385(5)
C42 H45 0.9500
C43 C44 1.380(5)
C43 H47 0.9500
C44 H46 0.9500
C45 H49 0.9500
C46 C50 1.398(5)
C46 C47 1.417(5)
C46 H56 0.9500
C47 C48 1.409(5)
C47 H55 0.9500
C48 C49 1.406(6)
C48 H52 0.9500
C49 C50 1.413(6)
C49 H54 0.9500
C50 H53 0.9500

loop_
_geom_torsion_atom_site_label_1
_geom_torsion_atom_site_label_2
_geom_torsion_atom_site_label_3
_geom_torsion_atom_site_label_4
_geom_torsion
C22 Fe1 C1 C5 -120.5(2)
C25 Fe1 C1 C5 -46.5(5)
C3 Fe1 C1 C5 82.1(3)
C2 Fe1 C1 C5 119.7(4)
C24 Fe1 C1 C5 168.3(4)
C4 Fe1 C1 C5 38.2(2)
C6 Fe1 C1 C5 -77.6(3)
C23 Fe1 C1 C5 -161.8(2)
C22 Fe1 C1 C2 119.7(3)
C5 Fe1 C1 C2 -119.7(4)
C25 Fe1 C1 C2 -166.3(4)
C3 Fe1 C1 C2 -37.7(2)
C24 Fe1 C1 C2 48.6(6)
C4 Fe1 C1 C2 -81.5(3)
C6 Fe1 C1 C2 162.6(2)
C23 Fe1 C1 C2 78.5(3)
C5 C1 C2 C3 -0.4(4)
Fe1 C1 C2 C3 59.6(3)
C5 C1 C2 Fe1 -59.9(3)
C1 Fe1 C2 C3 -118.8(4)
C22 Fe1 C2 C3 163.1(2)
C5 Fe1 C2 C3 -81.7(3)
C25 Fe1 C2 C3 45.4(6)
C24 Fe1 C2 C3 79.4(3)
C4 Fe1 C2 C3 -37.6(2)
C6 Fe1 C2 C3 -160.3(3)
C23 Fe1 C2 C3 120.7(2)
C22 Fe1 C2 C1 -78.1(3)
C5 Fe1 C2 C1 37.1(3)
C25 Fe1 C2 C1 164.3(4)
C3 Fe1 C2 C1 118.8(4)
C24 Fe1 C2 C1 -161.7(3)
C4 Fe1 C2 C1 81.3(3)
C6 Fe1 C2 C1 -41.4(5)
C23 Fe1 C2 C1 -120.5(3)
C1 C2 C3 C4 0.5(4)
Fe1 C2 C3 C4 59.5(3)
C1 C2 C3 Fe1 -59.0(3)
C1 Fe1 C3 C2 37.9(2)
C22 Fe1 C3 C2 -41.4(5)
C5 Fe1 C3 C2 81.4(3)
C25 Fe1 C3 C2 -163.3(2)
C24 Fe1 C3 C2 -120.7(2)
C4 Fe1 C3 C2 119.4(3)
C6 Fe1 C3 C2 157.5(4)
C23 Fe1 C3 C2 -78.2(3)
C1 Fe1 C3 C4 -81.5(3)
C22 Fe1 C3 C4 -160.8(4)
C5 Fe1 C3 C4 -38.0(2)
C25 Fe1 C3 C4 77.3(3)
C2 Fe1 C3 C4 -119.4(3)
C24 Fe1 C3 C4 119.9(2)
C6 Fe1 C3 C4 38.1(5)
C23 Fe1 C3 C4 162.4(2)
C2 C3 C4 C5 -0.4(4)
Fe1 C3 C4 C5 59.1(3)
C2 C3 C4 Fe1 -59.5(3)
C1 Fe1 C4 C3 81.3(3)
C22 Fe1 C4 C3 159.7(4)
C5 Fe1 C4 C3 119.0(4)
C25 Fe1 C4 C3 -122.3(2)
C2 Fe1 C4 C3 37.4(2)
C24 Fe1 C4 C3 -80.2(3)
C6 Fe1 C4 C3 -165.5(2)
C23 Fe1 C4 C3 -45.2(5)
C1 Fe1 C4 C5 -37.7(2)
C22 Fe1 C4 C5 40.7(6)
C25 Fe1 C4 C5 118.8(2)
C3 Fe1 C4 C5 -119.0(4)
C2 Fe1 C4 C5 -81.6(3)
C24 Fe1 C4 C5 160.8(2)
C6 Fe1 C4 C5 75.6(3)
C23 Fe1 C4 C5 -164.1(4)
C2 C1 C5 C4 0.1(4)
Fe1 C1 C5 C4 -59.9(3)
C2 C1 C5 Fe1 60.0(3)
C3 C4 C5 C1 0.2(4)
Fe1 C4 C5 C1 59.6(3)
C3 C4 C5 Fe1 -59.4(3)
C22 Fe1 C5 C1 77.2(3)
C25 Fe1 C5 C1 160.9(2)
C3 Fe1 C5 C1 -80.9(3)
C2 Fe1 C5 C1 -37.4(2)
C24 Fe1 C5 C1 -168.7(4)
C4 Fe1 C5 C1 -118.6(4)
C6 Fe1 C5 C1 119.3(2)
C23 Fe1 C5 C1 45.9(5)
C1 Fe1 C5 C4 118.6(3)
C22 Fe1 C5 C4 -164.1(2)
C25 Fe1 C5 C4 -80.5(3)
C3 Fe1 C5 C4 37.7(2)
C2 Fe1 C5 C4 81.2(3)
C24 Fe1 C5 C4 -50.1(5)
C6 Fe1 C5 C4 -122.1(2)
C23 Fe1 C5 C4 164.5(4)
C1 Fe1 C6 C25 162.6(2)
C22 Fe1 C6 C25 -117.2(3)
C5 Fe1 C6 C25 121.7(2)
C3 Fe1 C6 C25 52.2(5)
C2 Fe1 C6 C25 -167.4(3)
C24 Fe1 C6 C25 -37.1(2)
C4 Fe1 C6 C25 80.6(2)
C23 Fe1 C6 C25 -80.2(2)
C1 Fe1 C6 C22 -80.1(3)
C5 Fe1 C6 C22 -121.1(2)
C25 Fe1 C6 C22 117.2(3)
C3 Fe1 C6 C22 169.5(4)
C2 Fe1 C6 C22 -50.1(4)
C24 Fe1 C6 C22 80.2(2)
C4 Fe1 C6 C22 -162.1(2)
C23 Fe1 C6 C22 37.0(2)
C1 Fe1 C6 C7 36.5(4)
C22 Fe1 C6 C7 116.6(4)
C5 Fe1 C6 C7 -4.5(3)
C25 Fe1 C6 C7 -126.2(4)
C3 Fe1 C6 C7 -74.0(5)
C2 Fe1 C6 C7 66.5(5)
C24 Fe1 C6 C7 -163.2(3)
C4 Fe1 C6 C7 -45.6(4)
C23 Fe1 C6 C7 153.6(3)
C25 C6 C7 C21 179.7(3)
C22 C6 C7 C21 -1.3(5)
Fe1 C6 C7 C21 -87.7(4)
C25 C6 C7 B1 1.7(6)
C22 C6 C7 B1 -179.4(3)
Fe1 C6 C7 B1 94.2(4)
C15 C8 C9 C10 68.8(4)
B1 C8 C9 C10 -55.0(4)
C8 C9 C10 C11 43.3(5)
C9 C10 C11 C12 -42.8(5)
C10 C11 C12 C13 -70.3(4)
C10 C11 C12 B1 53.9(4)
C11 C12 C13 C14 72.1(4)
B1 C12 C13 C14 -50.3(4)
C12 C13 C14 C15 36.4(4)
C9 C8 C15 C14 -72.8(4)
B1 C8 C15 C14 49.3(4)
C13 C14 C15 C8 -36.2(4)
C20 N1 C16 C17 0.7(5)
B1 N1 C16 C17 -179.3(3)
N1 C16 C17 C18 -0.4(6)
C16 C17 C18 C19 -0.3(6)
C17 C18 C19 C20 0.7(5)
C16 N1 C20 C19 -0.3(5)
B1 N1 C20 C19 179.7(3)
C16 N1 C20 C21 -179.0(3)
B1 N1 C20 C21 1.0(4)
C18 C19 C20 N1 -0.4(5)
C18 C19 C20 C21 178.1(3)
C6 C7 C21 C20 -179.2(3)
B1 C7 C21 C20 -0.6(4)
N1 C20 C21 C7 -0.2(4)
C19 C20 C21 C7 -178.9(3)
C25 C6 C22 C23 -0.8(4)
C7 C6 C22 C23 180.0(3)
Fe1 C6 C22 C23 -60.1(2)
C25 C6 C22 Fe1 59.2(2)
C7 C6 C22 Fe1 -120.0(3)
C1 Fe1 C22 C23 -122.0(2)
C5 Fe1 C22 C23 -163.1(2)
C25 Fe1 C22 C23 81.1(2)
C3 Fe1 C22 C23 -50.3(5)
C2 Fe1 C22 C23 -80.5(3)
C24 Fe1 C22 C23 37.4(2)
C4 Fe1 C22 C23 166.7(4)
C6 Fe1 C22 C23 120.1(3)
C1 Fe1 C22 C6 117.9(2)
C5 Fe1 C22 C6 76.9(2)
C25 Fe1 C22 C6 -38.95(18)
C3 Fe1 C22 C6 -170.4(4)
C2 Fe1 C22 C6 159.5(2)
C24 Fe1 C22 C6 -82.6(2)
C4 Fe1 C22 C6 46.7(5)
C23 Fe1 C22 C6 -120.1(3)
C6 C22 C23 C24 0.8(4)
Fe1 C22 C23 C24 -59.0(2)
C6 C22 C23 Fe1 59.8(2)
C1 Fe1 C23 C24 -164.6(2)
C22 Fe1 C23 C24 119.2(3)
C5 Fe1 C23 C24 161.8(4)
C25 Fe1 C23 C24 37.2(2)
C3 Fe1 C23 C24 -80.9(3)
C2 Fe1 C23 C24 -122.6(2)
C4 Fe1 C23 C24 -47.6(5)
C6 Fe1 C23 C24 81.5(2)
C1 Fe1 C23 C22 76.2(3)
C5 Fe1 C23 C22 42.6(5)
C25 Fe1 C23 C22 -82.0(2)
C3 Fe1 C23 C22 159.8(2)
C2 Fe1 C23 C22 118.2(2)
C24 Fe1 C23 C22 -119.2(3)
C4 Fe1 C23 C22 -166.8(4)
C6 Fe1 C23 C22 -37.7(2)
C22 C23 C24 C25 -0.5(4)
Fe1 C23 C24 C25 -58.9(2)
C22 C23 C24 Fe1 58.4(2)
C1 Fe1 C24 C23 40.2(6)
C22 Fe1 C24 C23 -37.8(2)
C5 Fe1 C24 C23 -161.3(4)
C25 Fe1 C24 C23 -120.2(3)
C3 Fe1 C24 C23 118.8(2)
C2 Fe1 C24 C23 76.5(3)
C4 Fe1 C24 C23 161.5(2)
C6 Fe1 C24 C23 -82.5(2)
C1 Fe1 C24 C25 160.4(4)
C22 Fe1 C24 C25 82.4(2)
C5 Fe1 C24 C25 -41.1(5)
C3 Fe1 C24 C25 -121.0(2)
C2 Fe1 C24 C25 -163.3(2)
C4 Fe1 C24 C25 -78.3(3)
C6 Fe1 C24 C25 37.7(2)
C23 Fe1 C24 C25 120.2(3)
C23 C24 C25 C6 -0.1(4)
Fe1 C24 C25 C6 -59.5(2)
C23 C24 C25 Fe1 59.4(2)
C22 C6 C25 C24 0.5(4)
C7 C6 C25 C24 179.7(3)
Fe1 C6 C25 C24 59.5(2)
C22 C6 C25 Fe1 -58.9(2)
C7 C6 C25 Fe1 120.2(4)
C1 Fe1 C25 C24 -162.3(4)
C22 Fe1 C25 C24 -80.7(2)
C5 Fe1 C25 C24 163.9(2)
C3 Fe1 C25 C24 79.3(3)
C2 Fe1 C25 C24 45.3(6)
C4 Fe1 C25 C24 121.2(2)
C6 Fe1 C25 C24 -119.9(3)
C23 Fe1 C25 C24 -36.9(2)
C1 Fe1 C25 C6 -42.4(5)
C22 Fe1 C25 C6 39.18(19)
C5 Fe1 C25 C6 -76.2(2)
C3 Fe1 C25 C6 -160.8(2)
C2 Fe1 C25 C6 165.2(4)
C24 Fe1 C25 C6 119.9(3)
C4 Fe1 C25 C6 -118.9(2)
C23 Fe1 C25 C6 83.0(2)
C46 Fe2 C26 C27 158.2(5)
C45 Fe2 C26 C27 119.4(3)
C28 Fe2 C26 C27 37.3(2)
C50 Fe2 C26 C27 -165.5(2)
C48 Fe2 C26 C27 -81.1(3)
C49 Fe2 C26 C27 -123.8(2)
C47 Fe2 C26 C27 -45.0(5)
C29 Fe2 C26 C27 81.7(2)
C46 Fe2 C26 C45 38.8(6)
C28 Fe2 C26 C45 -82.1(2)
C50 Fe2 C26 C45 75.1(3)
C48 Fe2 C26 C45 159.5(2)
C49 Fe2 C26 C45 116.8(2)
C27 Fe2 C26 C45 -119.4(3)
C47 Fe2 C26 C45 -164.4(3)
C29 Fe2 C26 C45 -37.7(2)
C45 C26 C27 C28 0.3(4)
Fe2 C26 C27 C28 -58.6(2)
C45 C26 C27 Fe2 58.8(2)
C46 Fe2 C27 C26 -165.7(3)
C45 Fe2 C27 C26 -37.8(2)
C28 Fe2 C27 C26 -120.0(3)
C50 Fe2 C27 C26 45.3(6)
C48 Fe2 C27 C26 117.3(2)
C49 Fe2 C27 C26 76.3(3)
C47 Fe2 C27 C26 159.8(2)
C29 Fe2 C27 C26 -82.4(2)
C46 Fe2 C27 C28 -45.7(4)
C45 Fe2 C27 C28 82.2(2)
C50 Fe2 C27 C28 165.3(5)
C48 Fe2 C27 C28 -122.7(2)
C49 Fe2 C27 C28 -163.7(2)
C26 Fe2 C27 C28 120.0(3)
C47 Fe2 C27 C28 -80.1(2)
C29 Fe2 C27 C28 37.6(2)
C26 C27 C28 C29 -0.5(4)
Fe2 C27 C28 C29 -59.5(2)
C26 C27 C28 Fe2 59.0(2)
C46 Fe2 C28 C27 159.3(2)
C45 Fe2 C28 C27 -81.0(2)
C50 Fe2 C28 C27 -170.3(3)
C48 Fe2 C28 C27 76.9(3)
C49 Fe2 C28 C27 47.9(6)
C26 Fe2 C28 C27 -37.0(2)
C47 Fe2 C28 C27 117.1(2)
C29 Fe2 C28 C27 -120.1(3)
C46 Fe2 C28 C29 -80.6(2)
C45 Fe2 C28 C29 39.14(19)
C50 Fe2 C28 C29 -50.2(4)
C48 Fe2 C28 C29 -163.0(2)
C49 Fe2 C28 C29 168.0(5)
C26 Fe2 C28 C29 83.1(2)
C27 Fe2 C28 C29 120.1(3)
C47 Fe2 C28 C29 -122.7(2)
C27 C28 C29 C45 0.5(4)
Fe2 C28 C29 C45 -59.1(2)
C27 C28 C29 C30 -178.2(3)
Fe2 C28 C29 C30 122.2(4)
C27 C28 C29 Fe2 59.6(2)
C46 Fe2 C29 C28 116.6(2)
C45 Fe2 C29 C28 -117.2(3)
C50 Fe2 C29 C28 157.9(2)
C48 Fe2 C29 C28 48.4(5)
C49 Fe2 C29 C28 -171.0(3)
C26 Fe2 C29 C28 -80.1(2)
C27 Fe2 C29 C28 -37.0(2)
C47 Fe2 C29 C28 75.9(2)
C46 Fe2 C29 C45 -126.1(2)
C28 Fe2 C29 C45 117.2(3)
C50 Fe2 C29 C45 -84.9(2)
C48 Fe2 C29 C45 165.6(4)
C49 Fe2 C29 C45 -53.8(4)
C26 Fe2 C29 C45 37.1(2)
C27 Fe2 C29 C45 80.2(2)
C47 Fe2 C29 C45 -166.9(2)
C46 Fe2 C29 C30 -9.2(4)
C45 Fe2 C29 C30 117.0(4)
C28 Fe2 C29 C30 -125.8(4)
C50 Fe2 C29 C30 32.1(4)
C48 Fe2 C29 C30 -77.4(6)
C49 Fe2 C29 C30 63.2(5)
C26 Fe2 C29 C30 154.1(4)
C27 Fe2 C29 C30 -162.8(4)
C47 Fe2 C29 C30 -49.9(4)
C28 C29 C30 C31 179.9(3)
C45 C29 C30 C31 1.4(5)
Fe2 C29 C30 C31 -86.6(4)
C28 C29 C30 B2 1.7(6)
C45 C29 C30 B2 -176.8(3)
Fe2 C29 C30 B2 95.2(4)
C29 C30 C31 C32 -178.5(3)
B2 C30 C31 C32 0.1(4)
C41 N2 C32 C44 -2.0(5)
B2 N2 C32 C44 176.7(3)
C41 N2 C32 C31 178.6(3)
B2 N2 C32 C31 -2.8(4)
C30 C31 C32 N2 1.7(4)
C30 C31 C32 C44 -177.6(3)
C40 C33 C34 C35 -67.9(4)
B2 C33 C34 C35 56.4(4)
C33 C34 C35 C36 -45.4(4)
C34 C35 C36 C37 43.9(4)
C35 C36 C37 C38 69.9(4)
C35 C36 C37 B2 -53.4(4)
C36 C37 C38 C39 -72.7(4)
B2 C37 C38 C39 49.5(4)
C37 C38 C39 C40 -33.9(5)
C34 C33 C40 C39 74.6(4)
B2 C33 C40 C39 -47.9(4)
C38 C39 C40 C33 32.8(5)
C32 N2 C41 C42 0.2(5)
B2 N2 C41 C42 -178.2(3)
N2 C41 C42 C43 1.4(6)
C41 C42 C43 C44 -1.1(5)
C42 C43 C44 C32 -0.7(5)
N2 C32 C44 C43 2.3(5)
C31 C32 C44 C43 -178.4(3)
C27 C26 C45 C29 0.0(4)
Fe2 C26 C45 C29 59.4(2)
C27 C26 C45 Fe2 -59.4(2)
C28 C29 C45 C26 -0.3(4)
C30 C29 C45 C26 178.5(3)
Fe2 C29 C45 C26 -59.4(2)
C28 C29 C45 Fe2 59.1(2)
C30 C29 C45 Fe2 -122.1(3)
C46 Fe2 C45 C26 -167.3(2)
C28 Fe2 C45 C26 81.1(2)
C50 Fe2 C45 C26 -125.6(2)
C48 Fe2 C45 C26 -48.4(5)
C49 Fe2 C45 C26 -82.7(3)
C27 Fe2 C45 C26 37.3(2)
C47 Fe2 C45 C26 158.2(4)
C29 Fe2 C45 C26 120.1(3)
C46 Fe2 C45 C29 72.5(3)
C28 Fe2 C45 C29 -39.04(19)
C50 Fe2 C45 C29 114.3(2)
C48 Fe2 C45 C29 -168.5(3)
C49 Fe2 C45 C29 157.2(2)
C26 Fe2 C45 C29 -120.1(3)
C27 Fe2 C45 C29 -82.8(2)
C47 Fe2 C45 C29 38.1(6)
C45 Fe2 C46 C50 77.0(3)
C28 Fe2 C46 C50 160.6(2)
C48 Fe2 C46 C50 -80.8(3)
C49 Fe2 C46 C50 -37.3(2)
C26 Fe2 C46 C50 46.9(6)
C27 Fe2 C46 C50 -167.1(3)
C47 Fe2 C46 C50 -118.4(3)
C29 Fe2 C46 C50 118.0(2)
C45 Fe2 C46 C47 -164.6(2)
C28 Fe2 C46 C47 -81.0(3)
C50 Fe2 C46 C47 118.4(3)
C48 Fe2 C46 C47 37.6(2)
C49 Fe2 C46 C47 81.1(3)
C26 Fe2 C46 C47 165.2(5)
C27 Fe2 C46 C47 -48.7(4)
C29 Fe2 C46 C47 -123.6(2)
C50 C46 C47 C48 1.1(4)
Fe2 C46 C47 C48 -59.3(3)
C50 C46 C47 Fe2 60.4(3)
C46 Fe2 C47 C48 118.9(3)
C45 Fe2 C47 C48 163.9(5)
C28 Fe2 C47 C48 -124.9(2)
C50 Fe2 C47 C48 81.0(3)
C49 Fe2 C47 C48 37.1(2)
C26 Fe2 C47 C48 -51.2(5)
C27 Fe2 C47 C48 -83.0(3)
C29 Fe2 C47 C48 -166.7(2)
C45 Fe2 C47 C46 45.0(6)
C28 Fe2 C47 C46 116.2(2)
C50 Fe2 C47 C46 -37.9(2)
C48 Fe2 C47 C46 -118.9(3)
C49 Fe2 C47 C46 -81.8(3)
C26 Fe2 C47 C46 -170.1(3)
C27 Fe2 C47 C46 158.1(2)
C29 Fe2 C47 C46 74.3(3)
C46 C47 C48 C49 -0.6(4)
Fe2 C47 C48 C49 -59.4(3)
C46 C47 C48 Fe2 58.8(2)
C46 Fe2 C48 C49 82.0(3)
C45 Fe2 C48 C49 -47.8(5)
C28 Fe2 C48 C49 -166.7(2)
C50 Fe2 C48 C49 38.3(2)
C26 Fe2 C48 C49 -82.7(3)
C27 Fe2 C48 C49 -124.9(2)
C47 Fe2 C48 C49 119.9(3)
C29 Fe2 C48 C49 156.4(4)
C46 Fe2 C48 C47 -38.0(2)
C45 Fe2 C48 C47 -167.8(3)
C28 Fe2 C48 C47 73.4(3)
C50 Fe2 C48 C47 -81.6(2)
C49 Fe2 C48 C47 -119.9(3)
C26 Fe2 C48 C47 157.3(2)
C27 Fe2 C48 C47 115.2(2)
C29 Fe2 C48 C47 36.4(5)
C47 C48 C49 C50 -0.2(4)
Fe2 C48 C49 C50 -59.6(3)
C47 C48 C49 Fe2 59.4(3)
C46 Fe2 C49 C48 -81.1(2)
C45 Fe2 C49 C48 159.6(2)
C28 Fe2 C49 C48 38.0(6)
C50 Fe2 C49 C48 -118.1(3)
C26 Fe2 C49 C48 116.3(2)
C27 Fe2 C49 C48 74.7(3)
C47 Fe2 C49 C48 -37.2(2)
C29 Fe2 C49 C48 -161.6(3)
C46 Fe2 C49 C50 37.0(2)
C45 Fe2 C49 C50 -82.3(3)
C28 Fe2 C49 C50 156.2(5)
C48 Fe2 C49 C50 118.1(3)
C26 Fe2 C49 C50 -125.6(3)
C27 Fe2 C49 C50 -167.1(2)
C47 Fe2 C49 C50 81.0(3)
C29 Fe2 C49 C50 -43.4(5)
C47 C46 C50 C49 -1.2(4)
Fe2 C46 C50 C49 59.3(3)
C47 C46 C50 Fe2 -60.6(2)
C48 C49 C50 C46 0.9(4)
Fe2 C49 C50 C46 -59.0(3)
C48 C49 C50 Fe2 59.9(3)
C45 Fe2 C50 C46 -123.0(2)
C28 Fe2 C50 C46 -43.0(5)
C48 Fe2 C50 C46 82.0(2)
C49 Fe2 C50 C46 120.1(3)
C26 Fe2 C50 C46 -164.9(2)
C27 Fe2 C50 C46 159.9(5)
C47 Fe2 C50 C46 38.3(2)
C29 Fe2 C50 C46 -78.8(3)
C46 Fe2 C50 C49 -120.1(3)
C45 Fe2 C50 C49 116.9(3)
C28 Fe2 C50 C49 -163.0(3)
C48 Fe2 C50 C49 -38.1(2)
C26 Fe2 C50 C49 75.1(3)
C27 Fe2 C50 C49 39.9(7)
C47 Fe2 C50 C49 -81.8(3)
C29 Fe2 C50 C49 161.1(2)
C11 C12 B1 C8 -63.4(3)
C13 C12 B1 C8 59.9(3)
C11 C12 B1 C7 68.4(4)
C13 C12 B1 C7 -168.3(3)
C11 C12 B1 N1 177.9(3)
C13 C12 B1 N1 -58.8(4)
C15 C8 B1 C12 -59.3(3)
C9 C8 B1 C12 64.1(3)
C15 C8 B1 C7 168.5(3)
C9 C8 B1 C7 -68.1(4)
C15 C8 B1 N1 60.4(4)
C9 C8 B1 N1 -176.2(3)
C21 C7 B1 C12 119.0(3)
C6 C7 B1 C12 -62.9(5)
C21 C7 B1 C8 -114.8(3)
C6 C7 B1 C8 63.3(5)
C21 C7 B1 N1 1.0(3)
C6 C7 B1 N1 179.2(3)
C16 N1 B1 C12 56.0(5)
C20 N1 B1 C12 -124.0(3)
C16 N1 B1 C8 -59.8(4)
C20 N1 B1 C8 120.2(3)
C16 N1 B1 C7 178.8(3)
C20 N1 B1 C7 -1.2(3)
C34 C33 B2 C37 -63.4(3)
C40 C33 B2 C37 60.2(3)
C34 C33 B2 C30 69.6(4)
C40 C33 B2 C30 -166.8(3)
C34 C33 B2 N2 177.8(3)
C40 C33 B2 N2 -58.6(4)
C38 C37 B2 C33 -60.8(3)
C36 C37 B2 C33 61.9(3)
C38 C37 B2 C30 166.5(3)
C36 C37 B2 C30 -70.8(4)
C38 C37 B2 N2 56.8(4)
C36 C37 B2 N2 179.5(3)
C31 C30 B2 C33 113.8(3)
C29 C30 B2 C33 -67.9(5)
C31 C30 B2 C37 -119.3(3)
C29 C30 B2 C37 59.0(5)
C31 C30 B2 N2 -1.5(3)
C29 C30 B2 N2 176.8(3)
C41 N2 B2 C33 59.1(5)
C32 N2 B2 C33 -119.3(3)
C41 N2 B2 C37 -55.9(4)
C32 N2 B2 C37 125.7(3)
C41 N2 B2 C30 -179.0(3)
C32 N2 B2 C30 2.6(3)
